data_2214705
loop_
_publ_author_name
'Butcher, Ray J.'
'Bendre, Ratna S.'
'Kuwar, Anil S.'

_publ_section_title
;
 6,6-Diisopropyl-3,3'-dimethyl-2,2'-azinodiphenol
;
_journal_coeditor_code HG2250
_journal_issue 8
_journal_name_full 'Acta Crystallographica Section E'
_journal_page_first o3360
_journal_page_last o3360
_journal_paper_doi 10.1107/S1600536807031339
_journal_volume 63
_journal_year 2007
_chemical_formula_iupac 'C22 H28 N2 O2'
_chemical_formula_moiety 'C22 H28 N2 O2'
_chemical_formula_sum 'C22 H28 N2 O2'
_chemical_formula_weight 352.46
_chemical_name_systematic
;
6,6-Diisopropyl-3,3'-dimethyl-2,2'-azinodiphenol
;
_space_group_IT_number 14
_symmetry_cell_setting monoclinic
_symmetry_space_group_name_Hall '-P 2yn'
_symmetry_space_group_name_H-M 'P 1 21/n 1'
_atom_sites_solution_hydrogens geom
_atom_sites_solution_primary direct
_atom_sites_solution_secondary difmap
_audit_creation_method SHELXL-97
_cell_angle_alpha 90.00
_cell_angle_beta 98.763(10)
_cell_angle_gamma 90.00
_cell_formula_units_Z 2
_cell_length_a 11.925(2)
_cell_length_b 6.0622(12)
_cell_length_c 14.152(2)
_cell_measurement_reflns_used 65
_cell_measurement_temperature 293(2)
_cell_measurement_theta_max 28.00
_cell_measurement_theta_min 3.15
_cell_volume 1011.1(3)
_computing_cell_refinement XSCANS
_computing_data_collection 'XSCANS (Bruker, 1997)'
_computing_data_reduction XSCANS
_computing_molecular_graphics 'SHELXTL (Bruker, 2000)'
_computing_publication_material SHELXTL
_computing_structure_refinement 'SHELXL97 (Sheldrick, 1997)'
_computing_structure_solution 'SHELXS97 (Sheldrick, 1997)'
_diffrn_ambient_temperature 293(2)
_diffrn_measured_fraction_theta_full 0.993
_diffrn_measured_fraction_theta_max 0.993
_diffrn_measurement_device_type 'Bruker P4'
_diffrn_measurement_method \w
_diffrn_radiation_monochromator graphite
_diffrn_radiation_source 'fine-focus sealed tube'
_diffrn_radiation_type CuK\a
_diffrn_radiation_wavelength 1.54178
_diffrn_reflns_av_R_equivalents 0.0359
_diffrn_reflns_av_sigmaI/netI 0.0237
_diffrn_reflns_limit_h_max 0
_diffrn_reflns_limit_h_min -14
_diffrn_reflns_limit_k_max 7
_diffrn_reflns_limit_k_min 0
_diffrn_reflns_limit_l_max 17
_diffrn_reflns_limit_l_min -16
_diffrn_reflns_number 1958
_diffrn_reflns_theta_full 68.96
_diffrn_reflns_theta_max 68.96
_diffrn_reflns_theta_min 7.52
_diffrn_standards_decay_% 0
_diffrn_standards_interval_count 97
_diffrn_standards_number 3
_exptl_absorpt_coefficient_mu 0.584
_exptl_absorpt_correction_T_max 0.7580
_exptl_absorpt_correction_T_min 0.3301
_exptl_absorpt_correction_type empirical
_exptl_absorpt_process_details 'via \y scans (North <i>et al.</i>,  1968)'
_exptl_crystal_colour yellow
_exptl_crystal_density_diffrn 1.158
_exptl_crystal_density_method 'not measured'
_exptl_crystal_description plate
_exptl_crystal_F_000 380
_exptl_crystal_size_max 0.60
_exptl_crystal_size_mid 0.55
_exptl_crystal_size_min 0.10
_refine_diff_density_max 0.128
_refine_diff_density_min -0.103
_refine_ls_extinction_method none
_refine_ls_goodness_of_fit_ref 1.063
_refine_ls_hydrogen_treatment constr
_refine_ls_matrix_type full
_refine_ls_number_parameters 122
_refine_ls_number_reflns 1869
_refine_ls_number_restraints 0
_refine_ls_restrained_S_all 1.063
_refine_ls_R_factor_all 0.0687
_refine_ls_R_factor_gt 0.0587
_refine_ls_shift/su_max 0.001
_refine_ls_shift/su_mean 0.000
_refine_ls_structure_factor_coef Fsqd
_refine_ls_weighting_details 'calc w=1/[\s^2^(Fo^2^)+(0.0834P)^2^+0.14P] where P=(Fo^2^+2Fc^2^)/3'
_refine_ls_weighting_scheme calc
_refine_ls_wR_factor_gt 0.1608
_refine_ls_wR_factor_ref 0.1810
_reflns_number_gt 1507
_reflns_number_total 1869
_reflns_threshold_expression I>2\s(I)
_cod_data_source_file hg2250.cif
_cod_data_source_block I
_cod_original_cell_volume 1011.2(3)
_cod_original_sg_symbol_H-M 'P 21/n'
_cod_database_code 2214705
_cod_database_fobs_code 2214705

loop_
_symmetry_equiv_pos_as_xyz
'x, y, z'
'-x+1/2, y+1/2, -z+1/2'
'-x, -y, -z'
'x-1/2, -y-1/2, z-1/2'

loop_
_atom_site_type_symbol
_atom_site_label
_atom_site_fract_x
_atom_site_fract_y
_atom_site_fract_z
_atom_site_U_iso_or_equiv
_atom_site_adp_type
_atom_site_calc_flag
_atom_site_refinement_flags
_atom_site_occupancy
O O 0.22448(12) 0.2919(2) 0.98676(12) 0.0945(5) Uani d . 1
H H1O 0.1826 0.1917 0.9987 0.142 Uiso calc R 1
N N 0.03674(14) 0.0815(3) 0.98764(12) 0.0828(5) Uani d . 1
C C1 0.16522(16) 0.4342(3) 0.92369(13) 0.0746(5) Uani d . 1
C C2 0.04839(16) 0.4043(3) 0.89208(13) 0.0745(5) Uani d . 1
C C21 -0.01234(18) 0.2229(3) 0.92723(14) 0.0799(6) Uani d . 1
H H21A -0.0896 0.2079 0.9054 0.096 Uiso calc R 1
C C3 -0.00895(17) 0.5556(4) 0.82627(13) 0.0812(6) Uani d . 1
C C31 -0.13374(19) 0.5317(5) 0.78758(18) 0.1100(8) Uani d . 1
H H31A -0.1566 0.6481 0.7428 0.165 Uiso calc R 1
H H31B -0.1771 0.5401 0.8393 0.165 Uiso calc R 1
H H31C -0.1468 0.3917 0.7561 0.165 Uiso calc R 1
C C4 0.05091(19) 0.7293(4) 0.79547(15) 0.0882(6) Uani d . 1
H H4A 0.0137 0.8309 0.7524 0.106 Uiso calc R 1
C C5 0.16609(19) 0.7543(3) 0.82806(15) 0.0844(6) Uani d . 1
H H5A 0.2042 0.8726 0.8057 0.101 Uiso calc R 1
C C6 0.22623(17) 0.6100(3) 0.89244(13) 0.0757(5) Uani d . 1
C C61 0.35080(17) 0.6367(4) 0.93133(15) 0.0864(6) Uani d . 1
H H61A 0.3843 0.4888 0.9364 0.104 Uiso calc R 1
C C62 0.3655(2) 0.7337(5) 1.03203(17) 0.1066(8) Uani d . 1
H H62A 0.3250 0.6448 1.0717 0.160 Uiso calc R 1
H H62B 0.3362 0.8814 1.0294 0.160 Uiso calc R 1
H H62C 0.4446 0.7358 1.0583 0.160 Uiso calc R 1
C C63 0.4165(2) 0.7718(5) 0.8680(2) 0.1156(9) Uani d . 1
H H63A 0.4026 0.7148 0.8039 0.173 Uiso calc R 1
H H63B 0.4961 0.7630 0.8919 0.173 Uiso calc R 1
H H63C 0.3924 0.9228 0.8679 0.173 Uiso calc R 1

loop_
_atom_site_aniso_label
_atom_site_aniso_U_11
_atom_site_aniso_U_22
_atom_site_aniso_U_33
_atom_site_aniso_U_12
_atom_site_aniso_U_13
_atom_site_aniso_U_23
O 0.0887(9) 0.0828(9) 0.1125(11) -0.0062(7) 0.0172(8) 0.0219(8)
N 0.0919(11) 0.0713(10) 0.0910(11) -0.0131(8) 0.0326(8) -0.0045(8)
C1 0.0848(12) 0.0698(10) 0.0714(10) -0.0033(9) 0.0190(8) -0.0002(8)
C2 0.0846(12) 0.0719(11) 0.0704(10) -0.0072(9) 0.0221(9) -0.0069(8)
C21 0.0863(12) 0.0783(12) 0.0796(12) -0.0087(9) 0.0268(9) -0.0095(10)
C3 0.0874(12) 0.0900(13) 0.0682(10) -0.0044(10) 0.0183(9) -0.0037(9)
C31 0.0914(15) 0.136(2) 0.1000(16) -0.0058(14) 0.0078(12) 0.0137(15)
C4 0.1015(15) 0.0890(14) 0.0735(12) -0.0008(11) 0.0113(10) 0.0087(10)
C5 0.1018(15) 0.0780(12) 0.0757(11) -0.0094(10) 0.0211(10) 0.0034(9)
C6 0.0855(11) 0.0711(10) 0.0735(10) -0.0079(9) 0.0214(9) -0.0027(9)
C61 0.0828(12) 0.0834(13) 0.0963(14) -0.0080(10) 0.0241(10) 0.0047(11)
C62 0.0906(14) 0.131(2) 0.0956(16) -0.0111(14) 0.0072(11) -0.0023(14)
C63 0.1092(17) 0.124(2) 0.1194(19) -0.0348(15) 0.0353(14) 0.0092(16)

loop_
_atom_type_symbol
_atom_type_description
_atom_type_scat_dispersion_real
_atom_type_scat_dispersion_imag
_atom_type_scat_source
C C 0.0181 0.0091 'International Tables Vol C Tables 4.2.6.8 and 6.1.1.4'
H H 0.0000 0.0000 'International Tables Vol C Tables 4.2.6.8 and 6.1.1.4'
N N 0.0311 0.0180 'International Tables Vol C Tables 4.2.6.8 and 6.1.1.4'
O O 0.0492 0.0322 'International Tables Vol C Tables 4.2.6.8 and 6.1.1.4'

loop_
_geom_angle_atom_site_label_1
_geom_angle_atom_site_label_2
_geom_angle_atom_site_label_3
_geom_angle_site_symmetry_3
_geom_angle
_geom_angle_publ_flag
C1 O H1O . 109.5 ?
C21 N N 3_557 113.4(2) y
O C1 C6 . 116.59(18) y
O C1 C2 . 121.14(17) y
C6 C1 C2 . 122.27(18) ?
C3 C2 C1 . 118.94(17) ?
C3 C2 C21 . 120.31(18) ?
C1 C2 C21 . 120.75(18) ?
N C21 C2 . 122.29(19) ?
N C21 H21A . 118.9 ?
C2 C21 H21A . 118.9 ?
C4 C3 C2 . 118.93(18) ?
C4 C3 C31 . 119.1(2) ?
C2 C3 C31 . 121.95(19) ?
C3 C31 H31A . 109.5 ?
C3 C31 H31B . 109.5 ?
H31A C31 H31B . 109.5 ?
C3 C31 H31C . 109.5 ?
H31A C31 H31C . 109.5 ?
H31B C31 H31C . 109.5 ?
C3 C4 C5 . 120.7(2) ?
C3 C4 H4A . 119.6 ?
C5 C4 H4A . 119.6 ?
C6 C5 C4 . 122.52(19) ?
C6 C5 H5A . 118.7 ?
C4 C5 H5A . 118.7 ?
C5 C6 C1 . 116.59(19) ?
C5 C6 C61 . 123.68(18) ?
C1 C6 C61 . 119.70(18) ?
C6 C61 C63 . 114.18(19) ?
C6 C61 C62 . 110.35(17) ?
C63 C61 C62 . 110.4(2) ?
C6 C61 H61A . 107.2 ?
C63 C61 H61A . 107.2 ?
C62 C61 H61A . 107.2 ?
C61 C62 H62A . 109.5 ?
C61 C62 H62B . 109.5 ?
H62A C62 H62B . 109.5 ?
C61 C62 H62C . 109.5 ?
H62A C62 H62C . 109.5 ?
H62B C62 H62C . 109.5 ?
C61 C63 H63A . 109.5 ?
C61 C63 H63B . 109.5 ?
H63A C63 H63B . 109.5 ?
C61 C63 H63C . 109.5 ?
H63A C63 H63C . 109.5 ?
H63B C63 H63C . 109.5 ?

loop_
_geom_bond_atom_site_label_1
_geom_bond_atom_site_label_2
_geom_bond_site_symmetry_2
_geom_bond_distance
_geom_bond_publ_flag
O C1 . 1.359(2) y
O H1O . 0.8200 ?
N C21 . 1.287(3) y
N N 3_557 1.400(3) y
C1 C6 . 1.400(3) ?
C1 C2 . 1.409(3) ?
C2 C3 . 1.408(3) ?
C2 C21 . 1.446(3) ?
C21 H21A . 0.9300 ?
C3 C4 . 1.380(3) ?
C3 C31 . 1.512(3) ?
C31 H31A . 0.9600 ?
C31 H31B . 0.9600 ?
C31 H31C . 0.9600 ?
C4 C5 . 1.389(3) ?
C4 H4A . 0.9300 ?
C5 C6 . 1.382(3) ?
C5 H5A . 0.9300 ?
C6 C61 . 1.512(3) ?
C61 C63 . 1.518(3) ?
C61 C62 . 1.527(3) ?
C61 H61A . 0.9800 ?
C62 H62A . 0.9600 ?
C62 H62B . 0.9600 ?
C62 H62C . 0.9600 ?
C63 H63A . 0.9600 ?
C63 H63B . 0.9600 ?
C63 H63C . 0.9600 ?

loop_
_geom_hbond_atom_site_label_D
_geom_hbond_atom_site_label_H
_geom_hbond_atom_site_label_A
_geom_hbond_distance_DH
_geom_hbond_distance_HA
_geom_hbond_distance_DA
_geom_hbond_angle_DHA
O H1O N 0.82 1.85 2.578(2) 147.7

loop_
_geom_torsion_atom_site_label_1
_geom_torsion_atom_site_label_2
_geom_torsion_atom_site_label_3
_geom_torsion_atom_site_label_4
_geom_torsion_site_symmetry_1
_geom_torsion
O C1 C2 C3 . -179.61(17)
C6 C1 C2 C3 . 0.5(3)
O C1 C2 C21 . 1.0(3)
C6 C1 C2 C21 . -178.88(17)
N N C21 C2 3_557 -179.80(17)
C3 C2 C21 N . -179.75(17)
C1 C2 C21 N . -0.4(3)
C1 C2 C3 C4 . -0.6(3)
C21 C2 C3 C4 . 178.78(17)
C1 C2 C3 C31 . 178.73(18)
C21 C2 C3 C31 . -1.9(3)
C2 C3 C4 C5 . 0.5(3)
C31 C3 C4 C5 . -178.8(2)
C3 C4 C5 C6 . -0.4(3)
C4 C5 C6 C1 . 0.2(3)
C4 C5 C6 C61 . -178.17(19)
O C1 C6 C5 . 179.78(16)
C2 C1 C6 C5 . -0.3(3)
O C1 C6 C61 . -1.7(3)
C2 C1 C6 C61 . 178.18(17)
C5 C6 C61 C63 . -23.7(3)
C1 C6 C61 C63 . 158.0(2)
C5 C6 C61 C62 . 101.3(2)
C1 C6 C61 C62 . -77.0(2)
